data_4036093
loop_
_publ_author_name
'Ao, Chaoqun'
'Yang, Xiaohan'
'Jia, Shikun'
'Xu, Xinfang'
'Yuan, Yanqiu'
'Zhang, Dan'
'Hu, Wenhao'

_publ_section_title
;
 Zinc-Catalyzed Alkyne-Carbonyl Metathesis of Ynamides with Isatins:
 Stereoselective Access to Fully Substituted Alkenes.
;
_journal_name_full 'The Journal of organic chemistry'
_journal_paper_doi 10.1021/acs.joc.9b02350
_journal_year 2019
_chemical_formula_moiety 'C26 H23 Br N2 O5 S'
_chemical_formula_sum 'C26 H23 Br N2 O5 S'
_chemical_formula_weight 555.43
_space_group_crystal_system triclinic
_space_group_IT_number 2
_space_group_name_Hall '-P 1'
_space_group_name_H-M_alt 'P -1'
_atom_sites_solution_hydrogens mixed
_atom_sites_solution_primary dual
_audit_creation_date 2019-03-07
_audit_creation_method
;
Olex2 1.2
(compiled 2018.05.29 svn.r3508 for OlexSys, GUI svn.r5506)
;
_cell_angle_alpha 107.572(2)
_cell_angle_beta 95.879(2)
_cell_angle_gamma 109.928(2)
_cell_formula_units_Z 2
_cell_length_a 9.7408(2)
_cell_length_b 10.3272(2)
_cell_length_c 13.5807(3)
_cell_measurement_reflns_used 12291
_cell_measurement_temperature 99.97(10)
_cell_measurement_theta_max 76.5750
_cell_measurement_theta_min 3.5050
_cell_volume 1191.86(5)
_computing_cell_refinement 'CrysAlisPro 1.171.39.46 (Rigaku OD, 2018)'
_computing_data_collection 'CrysAlisPro 1.171.39.46 (Rigaku OD, 2018)'
_computing_data_reduction 'CrysAlisPro 1.171.39.46 (Rigaku OD, 2018)'
_computing_molecular_graphics 'Olex2 (Dolomanov et al., 2009)'
_computing_publication_material 'Olex2 (Dolomanov et al., 2009)'
_computing_structure_refinement 'ShelXL (Sheldrick, 2015)'
_computing_structure_solution 'ShelXT (Sheldrick, 2015)'
_diffrn_ambient_environment N~2~
_diffrn_ambient_temperature 99.97(10)
_diffrn_detector 'CCD plate'
_diffrn_detector_type HyPix
_diffrn_measured_fraction_theta_full 0.995
_diffrn_measured_fraction_theta_max 0.995
_diffrn_measurement_details
;
List of Runs (angles in degrees, time in seconds):

  # Type    Start    End  Width  t~exp~   \w     \q     \k     \f   Frames
--------------------------------------------------------------------------
  1  \w   -115.00 -89.00   0.50    0.05    --  -46.62-142.00 -74.00   52
  2  \w    -96.00 -57.00   0.50    0.05    --  -46.62 142.00 -18.00   78
  3  \w   -115.00 -72.00   0.50    0.05    --  -46.62-128.00  96.00   86
  4  \w    -81.00 -54.00   0.50    0.05    --  -46.62 128.00 171.00   54
  5  \w     45.00  86.00   0.50    0.05    --   46.62-128.00  96.00   82
  6  \w     69.00  94.00   0.50    0.05    --   46.62 142.00 -18.00   50
  7  \w     93.00 118.00   0.50    0.05    --   46.62 128.00 171.00   50
  8  \w     40.00  65.00   0.50    0.05    --   46.62-142.00 -74.00   50
  9  \w    -99.00 -61.00   0.50    0.05    -- -100.00-142.00 -74.00   76
 10  \w    -85.00 -49.00   0.50    0.05    -- -100.00 142.00 -18.00   72
 11  \w   -109.00 -42.00   0.50    0.05    -- -100.00 128.00 171.00  134
 12  \w   -121.00 -91.00   0.50    0.05    -- -100.00 142.00 -18.00   60
 13  \w     74.00 129.00   0.50    0.05    --  107.00-142.00 -74.00  110
 14  \w    100.00 126.00   0.50    0.05    --  107.00 142.00 -18.00   52
 15  \w     52.00  77.00   0.50    0.05    --  107.00-128.00  96.00   50
 16  \w     23.00 120.00   0.50    0.05    --   46.62  77.00 150.00  194
 17  \w    -29.00  62.00   0.50    0.05    --   46.62 -19.00-180.00  182
 18  \w     37.00 119.00   0.50    0.05    --   46.62  38.00 -30.00  164
 19  \w   -120.00 -84.00   0.50    0.05    -- -100.00 -15.00-150.00   72
 20  \w   -172.00-141.00   0.50    0.05    -- -100.00 -15.00-150.00   62
 21  \w   -112.00 -82.00   0.50    0.05    -- -100.00  30.00 -90.00   60
 22  \w   -104.00 -62.00   0.50    0.05    -- -100.00  45.00-150.00   84
 23  \w   -176.00 -82.00   0.50    0.05    -- -100.00 -15.00 -60.00  188
 24  \w    -68.00 -25.00   0.50    0.05    -- -100.00  30.00 -90.00   86
 25  \w    -52.00 -27.00   0.50    0.05    -- -100.00  45.00-150.00   50
 26  \w   -110.00 -25.00   0.50    0.05    -- -100.00  30.00 120.00  170
 27  \w   -114.00 -36.00   0.50    0.05    -- -100.00  61.00   0.00  156
 28  \w     77.00 108.00   0.50    0.05    --  107.00 -94.00 -30.00   62
 29  \w     36.00 120.00   0.50    0.05    --  107.00 -45.00-120.00  168
 30  \w     95.00 123.00   0.50    0.05    --  107.00 -61.00  60.00   56
 31  \w     69.00  95.00   0.50    0.05    --  107.00 -94.00   0.00   52
 32  \w     37.00 103.00   0.50    0.05    --  107.00 -94.00  90.00  132
 33  \w     46.00  90.00   0.50    0.05    --  107.00 -61.00  60.00   88
 34  \w    114.00 139.00   0.50    0.05    --  107.00 128.00 171.00   50
;
_diffrn_measurement_device 'four-circle diffractometer'
_diffrn_measurement_device_type 'XtaLAB Synergy R, DW system, HyPix'
_diffrn_measurement_method '\w scans'
_diffrn_orient_matrix_type 'CrysAlisPro convention (1999,Acta A55,543-557)'
_diffrn_orient_matrix_UB_11 0.0940182000
_diffrn_orient_matrix_UB_12 0.1542259000
_diffrn_orient_matrix_UB_13 0.0841237000
_diffrn_orient_matrix_UB_21 0.0248568000
_diffrn_orient_matrix_UB_22 0.0641976000
_diffrn_orient_matrix_UB_23 -0.0884821000
_diffrn_orient_matrix_UB_31 -0.1428690000
_diffrn_orient_matrix_UB_32 0.0320001000
_diffrn_orient_matrix_UB_33 0.0060875000
_diffrn_radiation_monochromator mirror
_diffrn_radiation_probe x-ray
_diffrn_radiation_type CuK\a
_diffrn_radiation_wavelength 1.54184
_diffrn_reflns_av_R_equivalents 0.0357
_diffrn_reflns_av_unetI/netI 0.0278
_diffrn_reflns_Laue_measured_fraction_full 0.995
_diffrn_reflns_Laue_measured_fraction_max 0.995
_diffrn_reflns_limit_h_max 8
_diffrn_reflns_limit_h_min -11
_diffrn_reflns_limit_k_max 12
_diffrn_reflns_limit_k_min -10
_diffrn_reflns_limit_l_max 16
_diffrn_reflns_limit_l_min -16
_diffrn_reflns_number 12081
_diffrn_reflns_point_group_measured_fraction_full 0.995
_diffrn_reflns_point_group_measured_fraction_max 0.995
_diffrn_reflns_theta_full 67.058
_diffrn_reflns_theta_max 67.058
_diffrn_reflns_theta_min 3.507
_diffrn_source 'Rotating-anode X-ray tube'
_diffrn_source_type 'Rigaku (Cu) X-ray Source'
_exptl_absorpt_coefficient_mu 3.522
_exptl_absorpt_correction_T_max 1.00000
_exptl_absorpt_correction_T_min 0.65346
_exptl_absorpt_correction_type multi-scan
_exptl_absorpt_process_details
;
CrysAlisPro 1.171.39.46 (Rigaku Oxford Diffraction, 2018)
Empirical absorption correction using spherical harmonics,
 implemented in SCALE3 ABSPACK scaling algorithm.
;
_exptl_crystal_colour yellow
_exptl_crystal_colour_primary yellow
_exptl_crystal_density_diffrn 1.548
_exptl_crystal_description block
_exptl_crystal_F_000 568
_exptl_crystal_size_max 0.3
_exptl_crystal_size_mid 0.2
_exptl_crystal_size_min 0.1
_refine_diff_density_max 0.751
_refine_diff_density_min -0.597
_refine_diff_density_rms 0.071
_refine_ls_extinction_method none
_refine_ls_goodness_of_fit_ref 1.043
_refine_ls_hydrogen_treatment constr
_refine_ls_matrix_type full
_refine_ls_number_parameters 318
_refine_ls_number_reflns 4230
_refine_ls_number_restraints 0
_refine_ls_restrained_S_all 1.043
_refine_ls_R_factor_all 0.0361
_refine_ls_R_factor_gt 0.0333
_refine_ls_shift/su_max 0.001
_refine_ls_shift/su_mean 0.000
_refine_ls_structure_factor_coef Fsqd
_refine_ls_weighting_details 'w=1/[\s^2^(Fo^2^)+(0.0455P)^2^+1.2010P] where P=(Fo^2^+2Fc^2^)/3'
_refine_ls_weighting_scheme calc
_refine_ls_wR_factor_gt 0.0850
_refine_ls_wR_factor_ref 0.0866
_reflns_Friedel_coverage 0.000
_reflns_number_gt 4090
_reflns_number_total 4230
_reflns_threshold_expression 'I > 2\s(I)'
_cod_data_source_file jo9b02350_si_002.cif
_cod_data_source_block cj_cq_181109
_cod_original_cell_volume 1191.85(5)
_cod_database_code 4036093
_shelx_shelxl_version_number 2016/6
_shelx_space_group_comment
;
The symmetry employed for this shelxl refinement is uniquely defined
by the following loop, which should always be used as a source of
symmetry information in preference to the above space-group names.
They are only intended as comments.
;
_shelx_estimated_absorpt_t_max 0.720
_shelx_estimated_absorpt_t_min 0.418
_reflns_odcompleteness_completeness 99.55
_reflns_odcompleteness_iscentric 1
_reflns_odcompleteness_theta 66.97
_olex2_refinement_description
;
1. Fixed Uiso
 At 1.2 times of:
  All C(H) groups, All C(H,H) groups, All N(H) groups
 At 1.5 times of:
  All C(H,H,H) groups
2.a Riding coordinates:
 N009(H009)
2.b Secondary CH2 refined with riding coordinates:
 C00K(H00A,H00B), C00O(H00C,H00D)
2.c Aromatic/amide H refined with riding coordinates:
 C00F(H00F), C00I(H00I), C00M(H00M), C00N(H00N), C00P(H00P), C00Q(H00Q),
 C00R(H00R), C00T(H00T), C00U(H00U), C00V(H00V), C00W(H00W), C00X(H00X)
2.d Idealised Me refined as rotating group:
 C00Y(H00E,H00G,H00H), C00Z(H00J,H00K,H00L)
;
_olex2_submission_special_instructions 'No special instructions were received'
_oxdiff_exptl_absorpt_empirical_details
;
Empirical correction (ABSPACK) includes:
- Absorption correction using spherical harmonics
- Frame scaling
;
_oxdiff_exptl_absorpt_empirical_full_max 2.272
_oxdiff_exptl_absorpt_empirical_full_min 0.550

loop_
_space_group_symop_operation_xyz
'x, y, z'
'-x, -y, -z'

loop_
_atom_site_label
_atom_site_type_symbol
_atom_site_fract_x
_atom_site_fract_y
_atom_site_fract_z
_atom_site_U_iso_or_equiv
_atom_site_adp_type
_atom_site_occupancy
_atom_site_site_symmetry_order
_atom_site_calc_flag
_atom_site_refinement_flags_posn
Br01 Br -0.09916(3) -0.43463(3) 0.11502(2) 0.02868(10) Uani 1 1 d .
S002 S 0.74548(6) 0.63157(6) 0.55579(4) 0.02218(13) Uani 1 1 d .
O003 O 0.68985(16) 0.26612(16) 0.30202(12) 0.0204(3) Uani 1 1 d .
O004 O 0.73009(17) 0.20697(17) 0.13585(12) 0.0246(3) Uani 1 1 d .
O005 O 0.47445(18) 0.32321(17) 0.16478(13) 0.0263(3) Uani 1 1 d .
O006 O 0.89662(18) 0.64489(19) 0.58496(13) 0.0301(4) Uani 1 1 d .
O007 O 0.63536(18) 0.56699(19) 0.60885(13) 0.0272(4) Uani 1 1 d .
N008 N 0.2214(2) 0.1932(2) 0.14635(14) 0.0209(4) Uani 1 1 d .
N009 N 0.6831(2) 0.5345(2) 0.43165(15) 0.0259(4) Uani 1 1 d .
H009 H 0.607421 0.549585 0.406884 0.031 Uiso 1 1 d R
C00A C 0.5075(2) 0.0540(2) 0.17207(16) 0.0175(4) Uani 1 1 d .
C00B C 0.3750(2) 0.0659(2) 0.15258(16) 0.0174(4) Uani 1 1 d .
C00C C 0.5275(2) -0.0807(2) 0.17496(16) 0.0176(4) Uani 1 1 d .
C00D C 0.2185(2) -0.0336(2) 0.13787(15) 0.0183(4) Uani 1 1 d .
C00E C 0.6531(2) 0.1856(2) 0.19778(17) 0.0182(4) Uani 1 1 d .
C00F C 0.1497(2) -0.1790(2) 0.13129(16) 0.0200(4) Uani 1 1 d .
H00F H 0.204936 -0.236647 0.132111 0.024 Uiso 1 1 calc R
C00G C 0.7529(2) 0.8104(2) 0.57490(16) 0.0204(4) Uani 1 1 d .
C00H C 0.3689(2) 0.2111(2) 0.15554(16) 0.0195(4) Uani 1 1 d .
C00I C 0.6206(2) 0.8346(3) 0.57175(17) 0.0236(5) Uani 1 1 d .
H00I H 0.529339 0.757657 0.560996 0.028 Uiso 1 1 calc R
C00J C -0.0042(3) -0.2356(3) 0.12343(16) 0.0232(5) Uani 1 1 d .
C00K C 0.7808(2) 0.5306(2) 0.35734(18) 0.0228(5) Uani 1 1 d .
H00A H 0.870297 0.621164 0.384572 0.027 Uiso 1 1 calc R
H00B H 0.729386 0.524129 0.289905 0.027 Uiso 1 1 calc R
C00L C 0.1308(2) 0.0505(2) 0.13697(16) 0.0200(4) Uani 1 1 d .
C00M C 0.6170(2) -0.0748(2) 0.26550(17) 0.0209(4) Uani 1 1 d .
H00M H 0.670427 0.015180 0.320586 0.025 Uiso 1 1 calc R
C00N C -0.0229(3) -0.0076(3) 0.12828(17) 0.0245(5) Uani 1 1 d .
H00N H -0.079004 0.049128 0.126971 0.029 Uiso 1 1 calc R
C00O C 0.8251(2) 0.4003(2) 0.34061(18) 0.0226(5) Uani 1 1 d .
H00C H 0.887567 0.397670 0.289398 0.027 Uiso 1 1 calc R
H00D H 0.881919 0.408888 0.406915 0.027 Uiso 1 1 calc R
C00P C 0.6268(3) 0.9748(3) 0.58485(17) 0.0250(5) Uani 1 1 d .
H00P H 0.538726 0.991345 0.583117 0.030 Uiso 1 1 calc R
C00Q C -0.0908(3) -0.1535(3) 0.12158(17) 0.0251(5) Uani 1 1 d .
H00Q H -0.193566 -0.195664 0.115902 0.030 Uiso 1 1 calc R
C00R C 0.4572(2) -0.2141(2) 0.08981(17) 0.0215(4) Uani 1 1 d .
H00R H 0.402081 -0.218380 0.027972 0.026 Uiso 1 1 calc R
C00S C 0.7618(3) 1.0916(3) 0.60055(17) 0.0264(5) Uani 1 1 d .
C00T C 0.8893(3) 0.9259(3) 0.59216(18) 0.0257(5) Uani 1 1 d .
H00T H 0.977672 0.909808 0.595236 0.031 Uiso 1 1 calc R
C00U C 0.8924(3) 1.0645(3) 0.60468(19) 0.0287(5) Uani 1 1 d .
H00U H 0.983860 1.141594 0.616142 0.034 Uiso 1 1 calc R
C00V C 0.4697(3) -0.3410(2) 0.0975(2) 0.0270(5) Uani 1 1 d .
H00V H 0.423045 -0.430036 0.040466 0.032 Uiso 1 1 calc R
C00W C 0.6259(3) -0.2029(3) 0.27287(19) 0.0259(5) Uani 1 1 d .
H00W H 0.682272 -0.199211 0.333982 0.031 Uiso 1 1 calc R
C00X C 0.5511(3) -0.3361(3) 0.1894(2) 0.0290(5) Uani 1 1 d .
H00X H 0.555400 -0.422325 0.194917 0.035 Uiso 1 1 calc R
C00Y C 0.1679(3) 0.3107(3) 0.15138(18) 0.0268(5) Uani 1 1 d .
H00E H 0.128247 0.332561 0.213422 0.040 Uiso 1 1 calc GR
H00G H 0.090650 0.279038 0.089212 0.040 Uiso 1 1 calc GR
H00H H 0.249689 0.397521 0.154802 0.040 Uiso 1 1 calc GR
C00Z C 0.7658(3) 1.2435(3) 0.6151(2) 0.0368(6) Uani 1 1 d .
H00J H 0.775862 1.262114 0.550577 0.055 Uiso 1 1 calc GR
H00K H 0.849673 1.315845 0.671498 0.055 Uiso 1 1 calc GR
H00L H 0.674573 1.249335 0.632621 0.055 Uiso 1 1 calc GR

loop_
_atom_site_aniso_label
_atom_site_aniso_U_11
_atom_site_aniso_U_22
_atom_site_aniso_U_33
_atom_site_aniso_U_23
_atom_site_aniso_U_13
_atom_site_aniso_U_12
Br01 0.02231(15) 0.02536(15) 0.02919(15) 0.00766(10) 0.00754(10) -0.00004(10)
S002 0.0169(3) 0.0239(3) 0.0238(3) 0.0073(2) 0.0015(2) 0.0078(2)
O003 0.0186(7) 0.0156(7) 0.0241(7) 0.0052(6) 0.0039(6) 0.0052(6)
O004 0.0219(8) 0.0232(8) 0.0285(8) 0.0105(7) 0.0085(7) 0.0066(7)
O005 0.0257(8) 0.0192(8) 0.0367(9) 0.0121(7) 0.0066(7) 0.0103(7)
O006 0.0199(8) 0.0345(9) 0.0337(9) 0.0088(7) 0.0003(7) 0.0130(7)
O007 0.0223(8) 0.0314(9) 0.0276(8) 0.0139(7) 0.0034(6) 0.0079(7)
N008 0.0230(9) 0.0201(9) 0.0232(9) 0.0077(7) 0.0036(7) 0.0134(8)
N009 0.0181(9) 0.0273(10) 0.0260(10) 0.0016(8) 0.0012(8) 0.0095(8)
C00A 0.0199(10) 0.0175(10) 0.0155(9) 0.0056(8) 0.0055(8) 0.0078(8)
C00B 0.0199(10) 0.0157(10) 0.0177(10) 0.0068(8) 0.0043(8) 0.0075(8)
C00C 0.0158(10) 0.0173(10) 0.0230(10) 0.0090(8) 0.0079(8) 0.0079(8)
C00D 0.0171(10) 0.0225(11) 0.0147(9) 0.0051(8) 0.0027(8) 0.0086(9)
C00E 0.0191(10) 0.0164(10) 0.0238(10) 0.0088(8) 0.0049(8) 0.0112(9)
C00F 0.0199(10) 0.0209(11) 0.0176(10) 0.0057(8) 0.0050(8) 0.0067(9)
C00G 0.0192(10) 0.0236(11) 0.0159(10) 0.0057(8) 0.0031(8) 0.0070(9)
C00H 0.0226(11) 0.0183(11) 0.0188(10) 0.0060(8) 0.0039(8) 0.0100(9)
C00I 0.0171(10) 0.0261(12) 0.0233(11) 0.0070(9) 0.0030(8) 0.0056(9)
C00J 0.0214(11) 0.0254(11) 0.0166(10) 0.0054(9) 0.0037(8) 0.0038(9)
C00K 0.0216(11) 0.0167(10) 0.0276(11) 0.0083(9) 0.0046(9) 0.0047(9)
C00L 0.0214(10) 0.0242(11) 0.0153(9) 0.0059(8) 0.0040(8) 0.0114(9)
C00M 0.0215(10) 0.0211(11) 0.0229(11) 0.0083(9) 0.0063(8) 0.0110(9)
C00N 0.0211(11) 0.0339(13) 0.0187(10) 0.0057(9) 0.0038(8) 0.0144(10)
C00O 0.0147(10) 0.0184(11) 0.0290(11) 0.0047(9) 0.0028(8) 0.0037(9)
C00P 0.0234(11) 0.0300(12) 0.0229(11) 0.0084(9) 0.0056(9) 0.0130(10)
C00Q 0.0172(10) 0.0323(13) 0.0195(10) 0.0035(9) 0.0039(8) 0.0075(9)
C00R 0.0180(10) 0.0203(11) 0.0244(11) 0.0049(9) 0.0046(8) 0.0083(9)
C00S 0.0320(12) 0.0258(12) 0.0193(10) 0.0061(9) 0.0050(9) 0.0108(10)
C00T 0.0177(11) 0.0301(12) 0.0249(11) 0.0060(9) 0.0053(9) 0.0073(9)
C00U 0.0232(12) 0.0255(12) 0.0296(12) 0.0078(10) 0.0050(10) 0.0024(10)
C00V 0.0199(11) 0.0148(11) 0.0412(13) 0.0042(9) 0.0067(10) 0.0062(9)
C00W 0.0242(11) 0.0291(12) 0.0344(12) 0.0196(10) 0.0090(9) 0.0143(10)
C00X 0.0214(11) 0.0200(11) 0.0539(15) 0.0195(11) 0.0120(11) 0.0115(10)
C00Y 0.0326(12) 0.0282(12) 0.0273(11) 0.0099(10) 0.0053(10) 0.0214(11)
C00Z 0.0394(15) 0.0277(13) 0.0411(14) 0.0118(11) 0.0062(12) 0.0119(12)

loop_
_atom_type_symbol
_atom_type_description
_atom_type_scat_dispersion_real
_atom_type_scat_dispersion_imag
_atom_type_scat_source
C C 0.0181 0.0091 'International Tables Vol C Tables 4.2.6.8 and 6.1.1.4'
H H 0.0000 0.0000 'International Tables Vol C Tables 4.2.6.8 and 6.1.1.4'
N N 0.0311 0.0180 'International Tables Vol C Tables 4.2.6.8 and 6.1.1.4'
O O 0.0492 0.0322 'International Tables Vol C Tables 4.2.6.8 and 6.1.1.4'
Br Br -0.6763 1.2805 'International Tables Vol C Tables 4.2.6.8 and 6.1.1.4'
S S 0.3331 0.5567 'International Tables Vol C Tables 4.2.6.8 and 6.1.1.4'

loop_
_geom_angle_atom_site_label_1
_geom_angle_atom_site_label_2
_geom_angle_atom_site_label_3
_geom_angle
O006 S002 O007 119.48(10)
O006 S002 N009 107.75(10)
O006 S002 C00G 107.09(11)
O007 S002 N009 106.63(10)
O007 S002 C00G 107.35(10)
N009 S002 C00G 108.12(10)
C00E O003 C00O 117.12(17)
C00H N008 C00L 111.00(17)
C00H N008 C00Y 124.30(19)
C00L N008 C00Y 124.63(19)
S002 N009 H009 109.9
C00K N009 S002 122.51(15)
C00K N009 H009 110.0
C00B C00A C00C 125.45(19)
C00B C00A C00E 120.73(19)
C00C C00A C00E 113.78(17)
C00A C00B C00D 133.5(2)
C00A C00B C00H 120.62(19)
C00D C00B C00H 105.48(17)
C00M C00C C00A 119.68(19)
C00R C00C C00A 121.02(19)
C00R C00C C00M 119.29(19)
C00F C00D C00B 134.03(19)
C00F C00D C00L 119.3(2)
C00L C00D C00B 106.57(19)
O003 C00E C00A 109.50(17)
O004 C00E O003 125.5(2)
O004 C00E C00A 124.67(19)
C00D C00F H00F 121.0
C00D C00F C00J 117.9(2)
C00J C00F H00F 121.0
C00I C00G S002 119.37(17)
C00T C00G S002 120.24(17)
C00T C00G C00I 120.4(2)
O005 C00H N008 126.42(19)
O005 C00H C00B 126.82(19)
N008 C00H C00B 106.77(18)
C00G C00I H00I 120.5
C00P C00I C00G 119.1(2)
C00P C00I H00I 120.5
C00F C00J Br01 118.19(17)
C00Q C00J Br01 118.98(17)
C00Q C00J C00F 122.8(2)
N009 C00K H00A 109.4
N009 C00K H00B 109.4
N009 C00K C00O 111.09(19)
H00A C00K H00B 108.0
C00O C00K H00A 109.4
C00O C00K H00B 109.4
N008 C00L C00D 110.14(19)
C00N C00L N008 127.6(2)
C00N C00L C00D 122.2(2)
C00C C00M H00M 119.9
C00W C00M C00C 120.1(2)
C00W C00M H00M 119.9
C00L C00N H00N 121.0
C00L C00N C00Q 118.0(2)
C00Q C00N H00N 121.0
O003 C00O C00K 108.60(17)
O003 C00O H00C 110.0
O003 C00O H00D 110.0
C00K C00O H00C 110.0
C00K C00O H00D 110.0
H00C C00O H00D 108.4
C00I C00P H00P 119.2
C00I C00P C00S 121.6(2)
C00S C00P H00P 119.2
C00J C00Q C00N 119.7(2)
C00J C00Q H00Q 120.2
C00N C00Q H00Q 120.2
C00C C00R H00R 120.1
C00V C00R C00C 119.8(2)
C00V C00R H00R 120.1
C00P C00S C00U 118.1(2)
C00P C00S C00Z 120.6(2)
C00U C00S C00Z 121.3(2)
C00G C00T H00T 120.3
C00U C00T C00G 119.4(2)
C00U C00T H00T 120.3
C00S C00U H00U 119.3
C00T C00U C00S 121.5(2)
C00T C00U H00U 119.3
C00R C00V H00V 119.7
C00X C00V C00R 120.6(2)
C00X C00V H00V 119.7
C00M C00W H00W 120.0
C00X C00W C00M 120.1(2)
C00X C00W H00W 120.0
C00V C00X H00X 120.0
C00W C00X C00V 119.9(2)
C00W C00X H00X 120.0
N008 C00Y H00E 109.5
N008 C00Y H00G 109.5
N008 C00Y H00H 109.5
H00E C00Y H00G 109.5
H00E C00Y H00H 109.5
H00G C00Y H00H 109.5
C00S C00Z H00J 109.5
C00S C00Z H00K 109.5
C00S C00Z H00L 109.5
H00J C00Z H00K 109.5
H00J C00Z H00L 109.5
H00K C00Z H00L 109.5

loop_
_geom_bond_atom_site_label_1
_geom_bond_atom_site_label_2
_geom_bond_distance
Br01 C00J 1.906(2)
S002 O006 1.4328(16)
S002 O007 1.4406(17)
S002 N009 1.6033(19)
S002 C00G 1.760(2)
O003 C00E 1.344(3)
O003 C00O 1.451(3)
O004 C00E 1.203(3)
O005 C00H 1.220(3)
N008 C00H 1.372(3)
N008 C00L 1.395(3)
N008 C00Y 1.461(3)
N009 H009 0.8599
N009 C00K 1.458(3)
C00A C00B 1.345(3)
C00A C00C 1.480(3)
C00A C00E 1.509(3)
C00B C00D 1.472(3)
C00B C00H 1.510(3)
C00C C00M 1.405(3)
C00C C00R 1.392(3)
C00D C00F 1.390(3)
C00D C00L 1.412(3)
C00F H00F 0.9300
C00F C00J 1.390(3)
C00G C00I 1.393(3)
C00G C00T 1.389(3)
C00I H00I 0.9300
C00I C00P 1.383(3)
C00J C00Q 1.388(3)
C00K H00A 0.9700
C00K H00B 0.9700
C00K C00O 1.509(3)
C00L C00N 1.387(3)
C00M H00M 0.9300
C00M C00W 1.387(3)
C00N H00N 0.9300
C00N C00Q 1.393(4)
C00O H00C 0.9700
C00O H00D 0.9700
C00P H00P 0.9300
C00P C00S 1.391(4)
C00Q H00Q 0.9300
C00R H00R 0.9300
C00R C00V 1.390(3)
C00S C00U 1.392(3)
C00S C00Z 1.507(3)
C00T H00T 0.9300
C00T C00U 1.379(3)
C00U H00U 0.9300
C00V H00V 0.9300
C00V C00X 1.385(4)
C00W H00W 0.9300
C00W C00X 1.384(4)
C00X H00X 0.9300
C00Y H00E 0.9600
C00Y H00G 0.9600
C00Y H00H 0.9600
C00Z H00J 0.9600
C00Z H00K 0.9600
C00Z H00L 0.9600

loop_
_geom_torsion_atom_site_label_1
_geom_torsion_atom_site_label_2
_geom_torsion_atom_site_label_3
_geom_torsion_atom_site_label_4
_geom_torsion
Br01 C00J C00Q C00N 179.63(16)
S002 N009 C00K C00O 95.3(2)
S002 C00G C00I C00P -178.80(16)
S002 C00G C00T C00U 178.61(17)
O006 S002 N009 C00K -28.5(2)
O006 S002 C00G C00I -168.09(17)
O006 S002 C00G C00T 12.4(2)
O007 S002 N009 C00K -157.88(17)
O007 S002 C00G C00I -38.63(19)
O007 S002 C00G C00T 141.84(18)
N008 C00L C00N C00Q -178.9(2)
N009 S002 C00G C00I 76.06(19)
N009 S002 C00G C00T -103.47(19)
N009 C00K C00O O003 57.9(2)
C00A C00B C00D C00F -5.4(4)
C00A C00B C00D C00L 170.7(2)
C00A C00B C00H O005 7.3(3)
C00A C00B C00H N008 -172.38(19)
C00A C00C C00M C00W 174.3(2)
C00A C00C C00R C00V -175.7(2)
C00B C00A C00C C00M -124.9(2)
C00B C00A C00C C00R 54.2(3)
C00B C00A C00E O003 84.7(2)
C00B C00A C00E O004 -101.3(2)
C00B C00D C00F C00J 176.0(2)
C00B C00D C00L N008 2.1(2)
C00B C00D C00L C00N -177.64(19)
C00C C00A C00B C00D 5.8(4)
C00C C00A C00B C00H 177.83(18)
C00C C00A C00E O003 -93.15(19)
C00C C00A C00E O004 80.9(3)
C00C C00M C00W C00X 2.4(3)
C00C C00R C00V C00X 0.2(3)
C00D C00B C00H O005 -178.7(2)
C00D C00B C00H N008 1.6(2)
C00D C00F C00J Br01 -179.73(15)
C00D C00F C00J C00Q 0.2(3)
C00D C00L C00N C00Q 0.8(3)
C00E O003 C00O C00K 102.5(2)
C00E C00A C00B C00D -171.8(2)
C00E C00A C00B C00H 0.3(3)
C00E C00A C00C C00M 52.8(3)
C00E C00A C00C C00R -128.0(2)
C00F C00D C00L N008 178.83(17)
C00F C00D C00L C00N -0.9(3)
C00F C00J C00Q C00N -0.3(3)
C00G S002 N009 C00K 86.96(19)
C00G C00I C00P C00S 0.3(3)
C00G C00T C00U C00S 0.1(3)
C00H N008 C00L C00D -1.0(2)
C00H N008 C00L C00N 178.6(2)
C00H C00B C00D C00F -178.3(2)
C00H C00B C00D C00L -2.2(2)
C00I C00G C00T C00U -0.9(3)
C00I C00P C00S C00U -1.1(3)
C00I C00P C00S C00Z -179.7(2)
C00L N008 C00H O005 179.9(2)
C00L N008 C00H C00B -0.4(2)
C00L C00D C00F C00J 0.4(3)
C00L C00N C00Q C00J -0.2(3)
C00M C00C C00R C00V 3.5(3)
C00M C00W C00X C00V 1.3(4)
C00O O003 C00E O004 7.9(3)
C00O O003 C00E C00A -178.11(16)
C00P C00S C00U C00T 0.9(3)
C00R C00C C00M C00W -4.8(3)
C00R C00V C00X C00W -2.7(4)
C00T C00G C00I C00P 0.7(3)
C00Y N008 C00H O005 -3.1(3)
C00Y N008 C00H C00B 176.60(18)
C00Y N008 C00L C00D -178.05(19)
C00Y N008 C00L C00N 1.6(3)
C00Z C00S C00U C00T 179.5(2)
